data_2020952
loop_
_publ_author_name
'Sagar, Belakavadi K.'
'Yathirajan, Hemmige S.'
'Rathore, Ravindranath S.'
'Glidewell, Christopher'

_publ_section_title
;
 Synthesis and structures of six closely related
 <i>N</i>-[3-(2-chlorobenzoyl)-5-ethylthiophen-2-yl]arylamides, together
 with an isolated reaction intermediate: order <i>versus</i> disorder,
 molecular conformations and hydrogen bonding in zero, one and two
 dimensions
;
_journal_coeditor_code SK3680
_journal_issue 2
_journal_name_full 'Acta Crystallographica Section C'
_journal_page_first
;
;
_journal_paper_doi 10.1107/S2053229618000657
_journal_volume 74
_journal_year 2018
_chemical_formula_iupac 'C20 H15 Cl I N O2 S'
_chemical_formula_moiety 'C20 H15 Cl I N O2 S'
_chemical_formula_sum 'C20 H15 Cl I N O2 S'
_chemical_formula_weight 495.74
_chemical_name_systematic
;
<i>N</i>-[3-(2-Chlorobenzoyl)-5-ethylthiophen-2-yl]-2-iodobenzamide
;
_space_group_crystal_system monoclinic
_space_group_IT_number 14
_space_group_name_Hall '-P 2yn'
_space_group_name_H-M_alt 'P 1 21/n 1'
_symmetry_space_group_name_Hall '-P 2yn'
_symmetry_space_group_name_H-M 'P 1 21/n 1'
_atom_sites_solution_hydrogens geom
_audit_creation_method SHELXL-2014
_cell_angle_alpha 90
_cell_angle_beta 94.388(2)
_cell_angle_gamma 90
_cell_formula_units_Z 4
_cell_length_a 8.1813(6)
_cell_length_b 11.8276(7)
_cell_length_c 20.1347(12)
_cell_measurement_reflns_used 3860
_cell_measurement_temperature 294(2)
_cell_measurement_theta_max 26.129
_cell_measurement_theta_min 2.622
_cell_volume 1942.6(2)
_computing_cell_refinement
;
APEX2 (Bruker, 2012)
;
_computing_data_collection
;
APEX2 (Bruker, 2012)
;
_computing_data_reduction
;
SAINT (Bruker, 2012)
;
_computing_molecular_graphics
;
PLATON (Spek, 2009)
;
_computing_publication_material
;
SHELXL2014 (Sheldrick, 2015) and PLATON (Spek, 2009)
;
_computing_structure_refinement
;
SHELXL2014 (Sheldrick, 2015)
;
_computing_structure_solution
;
SHELXS86 (Sheldrick, 2008)
;
_diffrn_ambient_temperature 294(2)
_diffrn_measured_fraction_theta_full 0.999
_diffrn_measured_fraction_theta_max 0.998
_diffrn_measurement_device_type 'Bruker Kappa APEXII'
_diffrn_measurement_method '\f and \w scans'
_diffrn_radiation_type MoK\a
_diffrn_radiation_wavelength 0.71073
_diffrn_reflns_av_R_equivalents 0.0344
_diffrn_reflns_limit_h_max 10
_diffrn_reflns_limit_h_min -10
_diffrn_reflns_limit_k_max 14
_diffrn_reflns_limit_k_min -14
_diffrn_reflns_limit_l_max 24
_diffrn_reflns_limit_l_min -24
_diffrn_reflns_number 20297
_diffrn_reflns_theta_full 25.242
_diffrn_reflns_theta_max 26.129
_diffrn_reflns_theta_min 2.622
_diffrn_standards_decay_% 0
_diffrn_standards_interval_count 0
_diffrn_standards_interval_time 0
_diffrn_standards_number 0
_exptl_absorpt_coefficient_mu 1.908
_exptl_absorpt_correction_T_max 0.811
_exptl_absorpt_correction_T_min 0.722
_exptl_absorpt_correction_type multi-scan
_exptl_absorpt_process_details
;
(SADABS; Bruker, 2012)
;
_exptl_crystal_colour yellow
_exptl_crystal_density_diffrn 1.695
_exptl_crystal_description block
_exptl_crystal_F_000 976
_exptl_crystal_size_max 0.160
_exptl_crystal_size_mid 0.140
_exptl_crystal_size_min 0.110
_refine_diff_density_max 0.530
_refine_diff_density_min -0.706
_refine_ls_extinction_method none
_refine_ls_goodness_of_fit_ref 1.016
_refine_ls_hydrogen_treatment constr
_refine_ls_matrix_type full
_refine_ls_number_parameters 236
_refine_ls_number_reflns 3860
_refine_ls_number_restraints 0
_refine_ls_restrained_S_all 1.016
_refine_ls_R_factor_all 0.0803
_refine_ls_R_factor_gt 0.0446
_refine_ls_shift/su_max 0.000
_refine_ls_shift/su_mean 0.000
_refine_ls_structure_factor_coef Fsqd
_refine_ls_weighting_details 'w=1/[\s^2^(Fo^2^)+(0.0549P)^2^+3.2004P] where P=(Fo^2^+2Fc^2^)/3'
_refine_ls_weighting_scheme calc
_refine_ls_wR_factor_gt 0.1081
_refine_ls_wR_factor_ref 0.1278
_reflns_number_gt 2525
_reflns_number_total 3860
_reflns_threshold_expression 'I > 2\s(I)'
_cod_data_source_file sk3680sup1.cif
_cod_data_source_block IV
_cod_database_code 2020952
_shelx_space_group_comment
;
The symmetry employed for this shelxl refinement is uniquely defined
by the following loop, which should always be used as a source of
symmetry information in preference to the above space-group names.
They are only intended as comments.
;
_shelx_estimated_absorpt_t_min 0.750
_shelx_estimated_absorpt_t_max 0.818
_shelxl_version_number 2.014

loop_
_space_group_symop_operation_xyz
'x, y, z'
'-x+1/2, y+1/2, -z+1/2'
'-x, -y, -z'
'x-1/2, -y-1/2, z-1/2'

loop_
_atom_site_type_symbol
_atom_site_label
_atom_site_fract_x
_atom_site_fract_y
_atom_site_fract_z
_atom_site_U_iso_or_equiv
_atom_site_adp_type
_atom_site_calc_flag
_atom_site_occupancy
C C1 0.3131(6) 0.3030(4) 0.3690(2) 0.0428(10) Uani d 1
O O1 0.2068(4) 0.2861(3) 0.40670(16) 0.0587(9) Uani d 1
N N1 0.4011(4) 0.4010(3) 0.37099(17) 0.0424(9) Uani d 1
H H1 0.4802 0.4057 0.3453 0.051 Uiso calc 1
C C11 0.3569(5) 0.2212(4) 0.3164(2) 0.0408(10) Uani d 1
C C12 0.3616(5) 0.1046(4) 0.3269(2) 0.0465(11) Uani d 1
I I12 0.33344(6) 0.03002(4) 0.41855(2) 0.0856(2) Uani d 1
C C13 0.3960(7) 0.0328(4) 0.2758(3) 0.0624(15) Uani d 1
H H13 0.4012 -0.0447 0.2833 0.075 Uiso calc 1
C C14 0.4224(7) 0.0743(6) 0.2143(3) 0.0708(16) Uani d 1
H H14 0.4454 0.0246 0.1804 0.085 Uiso calc 1
C C15 0.4156(7) 0.1878(5) 0.2019(3) 0.0661(15) Uani d 1
H H15 0.4328 0.2156 0.1598 0.079 Uiso calc 1
C C16 0.3825(6) 0.2609(4) 0.2531(2) 0.0528(12) Uani d 1
H H16 0.3774 0.3382 0.2449 0.063 Uiso calc 1
S S21 0.22237(15) 0.49676(10) 0.46480(6) 0.0452(3) Uani d 1
C C22 0.3745(5) 0.4928(4) 0.4103(2) 0.0391(10) Uani d 1
C C23 0.4582(5) 0.5937(4) 0.4090(2) 0.0404(10) Uani d 1
C C24 0.3951(6) 0.6743(4) 0.4536(2) 0.0459(11) Uani d 1
H H24 0.4363 0.7473 0.4589 0.055 Uiso calc 1
C C25 0.2706(6) 0.6351(4) 0.4872(2) 0.0450(11) Uani d 1
C C26 0.1747(7) 0.6894(5) 0.5393(3) 0.0670(15) Uani d 1
H H26A 0.0592 0.6853 0.5246 0.080 Uiso calc 1
H H26B 0.1913 0.6457 0.5800 0.080 Uiso calc 1
C C27 0.2152(10) 0.8057(6) 0.5544(4) 0.102(2) Uani d 1
H H27A 0.3271 0.8105 0.5724 0.153 Uiso calc 1
H H27B 0.1443 0.8340 0.5864 0.153 Uiso calc 1
H H27C 0.2012 0.8500 0.5144 0.153 Uiso calc 1
C C37 0.5889(6) 0.6110(4) 0.3649(2) 0.0508(12) Uani d 1
O O37 0.6360(5) 0.5341(3) 0.3298(2) 0.0812(13) Uani d 1
C C31 0.6698(6) 0.7239(4) 0.3620(2) 0.0430(11) Uani d 1
C C32 0.6757(6) 0.7829(4) 0.3023(2) 0.0503(12) Uani d 1
Cl Cl32 0.5699(2) 0.73426(18) 0.23000(7) 0.0917(5) Uani d 1
C C33 0.7588(7) 0.8843(5) 0.2998(3) 0.0625(15) Uani d 1
H H33 0.7586 0.9239 0.2599 0.075 Uiso calc 1
C C34 0.8403(7) 0.9258(5) 0.3554(3) 0.0694(16) Uani d 1
H H34 0.8995 0.9926 0.3533 0.083 Uiso calc 1
C C35 0.8363(7) 0.8707(5) 0.4145(3) 0.0671(15) Uani d 1
H H35 0.8913 0.9007 0.4526 0.081 Uiso calc 1
C C36 0.7518(6) 0.7711(4) 0.4182(2) 0.0533(12) Uani d 1
H H36 0.7495 0.7345 0.4590 0.064 Uiso calc 1

loop_
_atom_site_aniso_label
_atom_site_aniso_U_11
_atom_site_aniso_U_22
_atom_site_aniso_U_33
_atom_site_aniso_U_12
_atom_site_aniso_U_13
_atom_site_aniso_U_23
C1 0.047(3) 0.042(2) 0.041(2) -0.002(2) 0.009(2) -0.0023(19)
O1 0.067(2) 0.0520(19) 0.063(2) -0.0132(17) 0.0372(18) -0.0111(16)
N1 0.044(2) 0.037(2) 0.049(2) -0.0066(16) 0.0220(17) -0.0067(16)
C11 0.033(2) 0.047(2) 0.043(2) -0.0056(19) 0.0060(19) -0.005(2)
C12 0.038(3) 0.050(3) 0.051(3) -0.008(2) 0.003(2) -0.006(2)
I12 0.1151(4) 0.0636(3) 0.0805(3) -0.0053(2) 0.0237(3) 0.0179(2)
C13 0.056(3) 0.050(3) 0.081(4) -0.005(2) 0.005(3) -0.024(3)
C14 0.063(4) 0.087(4) 0.062(4) -0.006(3) 0.008(3) -0.038(3)
C15 0.062(3) 0.091(5) 0.046(3) -0.005(3) 0.013(3) -0.015(3)
C16 0.052(3) 0.057(3) 0.051(3) -0.002(2) 0.012(2) -0.006(2)
S21 0.0481(7) 0.0445(6) 0.0458(6) -0.0059(5) 0.0213(5) -0.0026(5)
C22 0.043(3) 0.042(2) 0.034(2) -0.0005(19) 0.0133(19) 0.0005(18)
C23 0.042(3) 0.039(2) 0.041(2) -0.0024(19) 0.016(2) -0.0030(19)
C24 0.052(3) 0.037(2) 0.050(3) -0.005(2) 0.019(2) -0.008(2)
C25 0.049(3) 0.045(3) 0.044(2) -0.002(2) 0.017(2) -0.006(2)
C26 0.072(4) 0.060(3) 0.075(4) -0.006(3) 0.043(3) -0.018(3)
C27 0.132(6) 0.076(4) 0.106(5) -0.014(4) 0.072(5) -0.032(4)
C37 0.056(3) 0.046(3) 0.054(3) -0.008(2) 0.027(2) -0.010(2)
O37 0.094(3) 0.056(2) 0.103(3) -0.024(2) 0.071(3) -0.032(2)
C31 0.045(3) 0.042(2) 0.044(3) -0.004(2) 0.022(2) -0.003(2)
C32 0.045(3) 0.063(3) 0.046(3) 0.006(2) 0.017(2) 0.000(2)
Cl32 0.0881(12) 0.1342(15) 0.0521(8) 0.0034(11) 0.0011(8) -0.0147(9)
C33 0.070(4) 0.057(3) 0.065(3) 0.009(3) 0.036(3) 0.020(3)
C34 0.077(4) 0.043(3) 0.093(5) -0.014(3) 0.039(3) -0.005(3)
C35 0.074(4) 0.063(3) 0.067(4) -0.016(3) 0.020(3) -0.019(3)
C36 0.065(3) 0.057(3) 0.040(3) -0.009(3) 0.020(2) -0.001(2)

loop_
_atom_type_symbol
_atom_type_description
_atom_type_scat_dispersion_real
_atom_type_scat_dispersion_imag
_atom_type_scat_source
C C 0.0033 0.0016 'International Tables Vol C Tables 4.2.6.8 and 6.1.1.4'
H H 0.0000 0.0000 'International Tables Vol C Tables 4.2.6.8 and 6.1.1.4'
N N 0.0061 0.0033 'International Tables Vol C Tables 4.2.6.8 and 6.1.1.4'
O O 0.0106 0.0060 'International Tables Vol C Tables 4.2.6.8 and 6.1.1.4'
S S 0.1246 0.1234 'International Tables Vol C Tables 4.2.6.8 and 6.1.1.4'
Cl Cl 0.1484 0.1585 'International Tables Vol C Tables 4.2.6.8 and 6.1.1.4'
I I -0.4742 1.8119 'International Tables Vol C Tables 4.2.6.8 and 6.1.1.4'

loop_
_geom_angle_atom_site_label_1
_geom_angle_atom_site_label_2
_geom_angle_atom_site_label_3
_geom_angle
O1 C1 N1 121.5(4)
O1 C1 C11 123.9(4)
N1 C1 C11 114.6(4)
C1 N1 C22 125.8(4)
C1 N1 H1 117.1
C22 N1 H1 117.1
C16 C11 C12 118.0(4)
C16 C11 C1 119.4(4)
C12 C11 C1 122.5(4)
C13 C12 C11 120.0(5)
C13 C12 I12 116.5(4)
C11 C12 I12 123.5(3)
C14 C13 C12 120.8(5)
C14 C13 H13 119.6
C12 C13 H13 119.6
C13 C14 C15 120.8(5)
C13 C14 H14 119.6
C15 C14 H14 119.6
C14 C15 C16 118.9(5)
C14 C15 H15 120.5
C16 C15 H15 120.5
C15 C16 C11 121.5(5)
C15 C16 H16 119.3
C11 C16 H16 119.3
C22 S21 C25 91.7(2)
N1 C22 C23 125.1(4)
N1 C22 S21 122.9(3)
C23 C22 S21 111.9(3)
C22 C23 C24 111.2(4)
C22 C23 C37 121.5(4)
C24 C23 C37 127.3(4)
C25 C24 C23 114.1(4)
C25 C24 H24 122.9
C23 C24 H24 122.9
C24 C25 C26 131.2(4)
C24 C25 S21 111.1(3)
C26 C25 S21 117.7(3)
C27 C26 C25 115.6(5)
C27 C26 H26A 108.4
C25 C26 H26A 108.4
C27 C26 H26B 108.4
C25 C26 H26B 108.4
H26A C26 H26B 107.4
C26 C27 H27A 109.5
C26 C27 H27B 109.5
H27A C27 H27B 109.5
C26 C27 H27C 109.5
H27A C27 H27C 109.5
H27B C27 H27C 109.5
O37 C37 C23 121.5(4)
O37 C37 C31 118.6(4)
C23 C37 C31 119.9(4)
C36 C31 C32 117.1(4)
C36 C31 C37 121.0(4)
C32 C31 C37 121.8(4)
C33 C32 C31 121.0(5)
C33 C32 Cl32 118.2(4)
C31 C32 Cl32 120.6(4)
C34 C33 C32 119.9(5)
C34 C33 H33 120.0
C32 C33 H33 120.0
C33 C34 C35 120.5(5)
C33 C34 H34 119.7
C35 C34 H34 119.7
C34 C35 C36 120.4(5)
C34 C35 H35 119.8
C36 C35 H35 119.8
C35 C36 C31 121.1(5)
C35 C36 H36 119.5
C31 C36 H36 119.5

loop_
_geom_bond_atom_site_label_1
_geom_bond_atom_site_label_2
_geom_bond_distance
C1 O1 1.214(5)
C1 N1 1.364(5)
C1 C11 1.498(6)
N1 C22 1.370(5)
N1 H1 0.8600
C11 C16 1.390(6)
C11 C12 1.395(6)
C12 C13 1.380(7)
C12 I12 2.073(5)
C13 C14 1.363(8)
C13 H13 0.9300
C14 C15 1.366(9)
C14 H14 0.9300
C15 C16 1.389(7)
C15 H15 0.9300
C16 H16 0.9300
S21 C22 1.722(4)
S21 C25 1.734(5)
C22 C23 1.377(6)
C23 C24 1.433(6)
C23 C37 1.455(6)
C24 C25 1.348(6)
C24 H24 0.9300
C25 C26 1.501(6)
C26 C27 1.441(8)
C26 H26A 0.9700
C26 H26B 0.9700
C27 H27A 0.9600
C27 H27B 0.9600
C27 H27C 0.9600
C37 O37 1.232(5)
C37 C31 1.493(6)
C31 C36 1.387(6)
C31 C32 1.393(6)
C32 C33 1.381(7)
C32 Cl32 1.735(5)
C33 C34 1.351(8)
C33 H33 0.9300
C34 C35 1.359(8)
C34 H34 0.9300
C35 C36 1.371(7)
C35 H35 0.9300
C36 H36 0.9300

loop_
_geom_hbond_atom_site_label_D
_geom_hbond_atom_site_label_H
_geom_hbond_atom_site_label_A
_geom_hbond_site_symmetry_A
_geom_hbond_distance_DH
_geom_hbond_distance_HA
_geom_hbond_distance_DA
_geom_hbond_angle_DHA
_geom_hbond_publ_flag
N1 H1 O37 . 0.86 2.02 2.665(5) 131 no
C33 H33 O37 2_655 0.93 2.44 3.322(7) 159 no
C15 H15 Cg2 2_645 0.93 2.92 3.453(6) 118 no

loop_
_geom_torsion_atom_site_label_1
_geom_torsion_atom_site_label_2
_geom_torsion_atom_site_label_3
_geom_torsion_atom_site_label_4
_geom_torsion
O1 C1 N1 C22 -5.1(7)
C11 C1 N1 C22 173.9(4)
O1 C1 C11 C16 136.1(5)
N1 C1 C11 C16 -42.8(6)
O1 C1 C11 C12 -39.1(7)
N1 C1 C11 C12 142.0(4)
C16 C11 C12 C13 2.0(7)
C1 C11 C12 C13 177.2(4)
C16 C11 C12 I12 178.0(3)
C1 C11 C12 I12 -6.7(6)
C11 C12 C13 C14 -1.3(8)
I12 C12 C13 C14 -177.7(4)
C12 C13 C14 C15 0.0(9)
C13 C14 C15 C16 0.5(9)
C14 C15 C16 C11 0.2(8)
C12 C11 C16 C15 -1.4(7)
C1 C11 C16 C15 -176.9(4)
C1 N1 C22 C23 -176.0(4)
C1 N1 C22 S21 0.5(6)
C25 S21 C22 N1 -177.4(4)
C25 S21 C22 C23 -0.4(4)
N1 C22 C23 C24 176.9(4)
S21 C22 C23 C24 0.0(5)
N1 C22 C23 C37 -1.2(7)
S21 C22 C23 C37 -178.1(4)
C22 C23 C24 C25 0.6(6)
C37 C23 C24 C25 178.5(5)
C23 C24 C25 C26 178.0(5)
C23 C24 C25 S21 -0.8(5)
C22 S21 C25 C24 0.7(4)
C22 S21 C25 C26 -178.3(4)
C24 C25 C26 C27 3.5(10)
S21 C25 C26 C27 -177.8(5)
C22 C23 C37 O37 -4.2(8)
C24 C23 C37 O37 178.0(5)
C22 C23 C37 C31 176.3(4)
C24 C23 C37 C31 -1.5(8)
O37 C37 C31 C36 -119.0(6)
C23 C37 C31 C36 60.6(7)
O37 C37 C31 C32 56.7(7)
C23 C37 C31 C32 -123.7(5)
C36 C31 C32 C33 -0.5(7)
C37 C31 C32 C33 -176.4(4)
C36 C31 C32 Cl32 -177.2(4)
C37 C31 C32 Cl32 6.9(6)
C31 C32 C33 C34 2.1(8)
Cl32 C32 C33 C34 178.9(4)
C32 C33 C34 C35 -2.4(8)
C33 C34 C35 C36 1.1(9)
C34 C35 C36 C31 0.5(8)
C32 C31 C36 C35 -0.8(7)
C37 C31 C36 C35 175.1(5)

_cod_database_fobs_code 2020952
